data_4131775
loop_
_publ_author_name
'Schwamm, Ryan J.'
'Lein, Matthias'
'Coles, Martyn P.'
'Fitchett, Christopher M.'

_publ_section_title
;
 Bismuth(III) Complex of the [S<sub>4</sub>]<sup>&#x2022;-</sup> Radical
 Anion: Dimer Formation via Pancake Bonds.
;
_journal_issue 46
_journal_name_full 'Journal of the American Chemical Society'
_journal_page_first 16490
_journal_page_last 16493
_journal_paper_doi 10.1021/jacs.7b10454
_journal_volume 139
_journal_year 2017
_chemical_formula_moiety 'C76 H78 N2 O Pb Si2, C6 H12'
_chemical_formula_sum 'C82 H90 N2 O Pb Si2'
_chemical_formula_weight 1382.92
_space_group_IT_number 14
_space_group_name_Hall '-P 2yn'
_space_group_name_H-M_alt 'P 1 21/n 1'
_symmetry_cell_setting monoclinic
_symmetry_Int_Tables_number 14
_symmetry_space_group_name_Hall '-P 2yn'
_symmetry_space_group_name_H-M 'P 1 21/n 1'
_atom_sites_solution_hydrogens geom
_audit_conform_dict_location ftp://ftp.iucr.org/pub/cif_core.dic
_audit_conform_dict_name cif_core.dic
_audit_conform_dict_version 2.4.3
_audit_creation_date 2017-03-31T11:29:23-00:00
_audit_creation_method 'WinGX routine CIF_UPDATE'
_cell_angle_alpha 90
_cell_angle_beta 90.9327(13)
_cell_angle_gamma 90
_cell_formula_units_Z 4
_cell_length_a 10.51169(15)
_cell_length_b 31.3488(5)
_cell_length_c 20.9410(3)
_cell_measurement_reflns_used 14320
_cell_measurement_temperature 120.00(10)
_cell_measurement_theta_max 29.266
_cell_measurement_theta_min 3.741
_cell_measurement_wavelength 0.71073
_cell_volume 6899.75(18)
_computing_cell_refinement
;
        CrysAlisPro, Agilent Technologies,
        Version 1.171.37.35h (release 09-02-2015 CrysAlis171 .NET)
        (compiled Feb  9 2015,16:26:32)
;
_computing_data_collection
;
        CrysAlisPro, Agilent Technologies,
        Version 1.171.37.35h (release 09-02-2015 CrysAlis171 .NET)
        (compiled Feb  9 2015,16:26:32)
;
_computing_data_reduction
;
        CrysAlisPro, Agilent Technologies,
        Version 1.171.37.35h (release 09-02-2015 CrysAlis171 .NET)
        (compiled Feb  9 2015,16:26:32)
;
_computing_molecular_graphics 'Ortep for Windows (Farrugia, 2012)'
_computing_publication_material 'WinGX publication routines (Farrugia, 2012)'
_computing_structure_refinement 'SHELXL-2014/6 (Sheldrick, 2014)'
_diffrn_ambient_temperature 120.00(10)
_diffrn_detector 'CCD plate'
_diffrn_detector_area_resol_mean 16.1712
_diffrn_measured_fraction_theta_full 0.9972
_diffrn_measured_fraction_theta_max 0.8461
_diffrn_measurement_device 'four-circle diffractometer'
_diffrn_measurement_device_type 'SuperNova, Dual, Cu at zero, EosS2'
_diffrn_measurement_method '\w scans'
_diffrn_orient_matrix_UB_11 -0.0674123
_diffrn_orient_matrix_UB_12 0.0011271
_diffrn_orient_matrix_UB_13 -0.0000353
_diffrn_orient_matrix_UB_21 -0.0026609
_diffrn_orient_matrix_UB_22 -0.0121316
_diffrn_orient_matrix_UB_23 -0.0285712
_diffrn_orient_matrix_UB_31 -0.0022692
_diffrn_orient_matrix_UB_32 -0.0190754
_diffrn_orient_matrix_UB_33 0.0181612
_diffrn_radiation_monochromator mirror
_diffrn_radiation_probe x-ray
_diffrn_radiation_type 'Mo K\a'
_diffrn_radiation_wavelength 0.71073
_diffrn_reflns_av_R_equivalents 0.0292
_diffrn_reflns_av_unetI/netI 0.0494
_diffrn_reflns_Laue_measured_fraction_full 0.997
_diffrn_reflns_Laue_measured_fraction_max 0.846
_diffrn_reflns_limit_h_max 14
_diffrn_reflns_limit_h_min -14
_diffrn_reflns_limit_k_max 43
_diffrn_reflns_limit_k_min -41
_diffrn_reflns_limit_l_max 28
_diffrn_reflns_limit_l_min -28
_diffrn_reflns_number 39124
_diffrn_reflns_point_group_measured_fraction_full 0.997
_diffrn_reflns_point_group_measured_fraction_max 0.846
_diffrn_reflns_theta_full 26.3154
_diffrn_reflns_theta_max 29.4356
_diffrn_reflns_theta_min 3.3499
_diffrn_source 'SuperNova (Mo) X-ray Source'
_exptl_absorpt_coefficient_mu 2.518
_exptl_absorpt_correction_T_max 0.83
_exptl_absorpt_correction_T_min 0.706
_exptl_absorpt_correction_type gaussian
_exptl_absorpt_process_details
;
        CrysAlisPro, Agilent Technologies,
        Version 1.171.37.35h (release 09-02-2015 CrysAlis171 .NET)
        (compiled Feb  9 2015,16:26:32)
Numerical absorption correction based on gaussian integration over
                        a multifaceted crystal model
        Empirical absorption correction using spherical harmonics,
 implemented in SCALE3 ABSPACK scaling algorithm.
;
_exptl_crystal_colour 'pale yellow'
_exptl_crystal_density_diffrn 1.331
_exptl_crystal_density_method 'not measured'
_exptl_crystal_description rhombohedral
_exptl_crystal_F_000 2856
_exptl_crystal_size_max 0.1857
_exptl_crystal_size_mid 0.1459
_exptl_crystal_size_min 0.0958
_refine_diff_density_max 1.48
_refine_diff_density_min -1.379
_refine_diff_density_rms 0.093
_refine_ls_extinction_method none
_refine_ls_goodness_of_fit_ref 1.091
_refine_ls_hydrogen_treatment constr
_refine_ls_matrix_type full
_refine_ls_number_constraints 0
_refine_ls_number_parameters 803
_refine_ls_number_reflns 16170
_refine_ls_number_restraints 0
_refine_ls_restrained_S_all 1.091
_refine_ls_R_factor_all 0.0538
_refine_ls_R_factor_gt 0.0378
_refine_ls_shift/su_max 0.003
_refine_ls_shift/su_mean 0
_refine_ls_structure_factor_coef Fsqd
_refine_ls_weighting_details 'w=1/[\s^2^(Fo^2^)+(0.0233P)^2^+9.2712P] where P=(Fo^2^+2Fc^2^)/3'
_refine_ls_weighting_scheme calc
_refine_ls_wR_factor_gt 0.0713
_refine_ls_wR_factor_ref 0.0765
_reflns_number_gt 13259
_reflns_number_total 16170
_reflns_threshold_expression 'I > 2\s(I)'
_cod_data_source_file ja7b10454_si_002.cif
_cod_data_source_block Pb-{P21/n}
_cod_original_cell_volume 6899.77(18)
_cod_original_sg_symbol_H-M 'P 21/n'
_cod_database_code 4131775

loop_
_symmetry_equiv_pos_as_xyz
'x, y, z'
'-x+1/2, y+1/2, -z+1/2'
'-x, -y, -z'
'x-1/2, -y-1/2, z-1/2'

loop_
_atom_site_label
_atom_site_type_symbol
_atom_site_fract_x
_atom_site_fract_y
_atom_site_fract_z
_atom_site_U_iso_or_equiv
_atom_site_adp_type
_atom_site_occupancy
_atom_site_calc_flag
Pb Pb 0.67456(2) 0.81086(2) 0.86977(2) 0.01732(4) Uani 1 d
Si1 Si 0.37009(9) 0.78190(3) 0.83797(4) 0.01892(19) Uani 1 d
Si2 Si 0.39825(8) 0.87752(3) 0.85929(4) 0.01868(19) Uani 1 d
O O 0.3342(2) 0.82998(7) 0.86505(10) 0.0209(5) Uani 1 d
N1 N 0.5068(2) 0.76518(8) 0.87517(12) 0.0171(6) Uani 1 d
N2 N 0.5613(2) 0.87144(8) 0.86481(12) 0.0162(5) Uani 1 d
C1 C 0.5377(3) 0.72980(10) 0.91431(14) 0.0173(7) Uani 1 d
C2 C 0.4837(3) 0.72359(10) 0.97547(15) 0.0185(7) Uani 1 d
C3 C 0.5279(3) 0.69067(11) 1.01499(15) 0.0216(7) Uani 1 d
H3 H 0.4895 0.6871 1.0554 0.026 Uiso 1 calc
C4 C 0.6248(3) 0.66298(11) 0.99848(15) 0.0218(7) Uani 1 d
C5 C 0.6718(3) 0.66751(11) 0.93726(15) 0.0211(7) Uani 1 d
H5 H 0.7356 0.6482 0.9235 0.025 Uiso 1 calc
C6 C 0.6295(3) 0.69917(10) 0.89500(15) 0.0180(7) Uani 1 d
C7 C 0.3719(3) 0.74980(11) 0.99913(15) 0.0216(7) Uani 1 d
H7 H 0.3385 0.7663 0.9615 0.026 Uiso 1 calc
C8 C 0.4067(3) 0.78266(11) 1.05079(15) 0.0231(7) Uani 1 d
C9 C 0.3585(4) 0.82402(12) 1.04416(18) 0.0320(9) Uani 1 d
H9 H 0.3091 0.8312 1.0073 0.038 Uiso 1 calc
C10 C 0.3819(4) 0.85457(13) 1.0906(2) 0.0408(10) Uani 1 d
H10 H 0.3475 0.8824 1.0857 0.049 Uiso 1 calc
C11 C 0.4546(4) 0.84491(13) 1.14389(19) 0.0409(11) Uani 1 d
H11 H 0.471 0.8661 1.1754 0.049 Uiso 1 calc
C12 C 0.5035(4) 0.80424(13) 1.15123(17) 0.0362(10) Uani 1 d
H12 H 0.5534 0.7975 1.1881 0.043 Uiso 1 calc
C13 C 0.4803(4) 0.77309(12) 1.10501(16) 0.0291(8) Uani 1 d
H13 H 0.5147 0.7453 1.1104 0.035 Uiso 1 calc
C14 C 0.2622(3) 0.72082(11) 1.02120(15) 0.0225(7) Uani 1 d
C15 C 0.1774(3) 0.73451(12) 1.06687(16) 0.0264(8) Uani 1 d
H15 H 0.1871 0.7621 1.0849 0.032 Uiso 1 calc
C16 C 0.0784(3) 0.70864(14) 1.08679(17) 0.0332(9) Uani 1 d
H16 H 0.0203 0.7189 1.1175 0.04 Uiso 1 calc
C17 C 0.0640(4) 0.66798(15) 1.06195(19) 0.0396(10) Uani 1 d
H17 H -0.0009 0.6497 1.077 0.048 Uiso 1 calc
C18 C 0.1451(4) 0.65431(14) 1.0150(2) 0.0420(10) Uani 1 d
H18 H 0.1338 0.6269 0.9965 0.05 Uiso 1 calc
C19 C 0.2432(4) 0.68041(12) 0.99461(18) 0.0336(9) Uani 1 d
H19 H 0.2981 0.6706 0.9621 0.04 Uiso 1 calc
C20 C 0.6727(3) 0.62911(12) 1.04584(17) 0.0286(8) Uani 1 d
C21 C 0.7228(4) 0.65180(14) 1.10623(18) 0.0417(11) Uani 1 d
H21A H 0.7562 0.6306 1.1365 0.063 Uiso 1 calc
H21B H 0.6534 0.6677 1.1259 0.063 Uiso 1 calc
H21C H 0.7909 0.6716 1.0947 0.063 Uiso 1 calc
C22 C 0.5619(4) 0.60019(15) 1.0647(2) 0.0546(13) Uani 1 d
H22A H 0.5325 0.5839 1.0273 0.082 Uiso 1 calc
H22B H 0.4919 0.6177 1.0805 0.082 Uiso 1 calc
H22C H 0.5904 0.5805 1.0983 0.082 Uiso 1 calc
C23 C 0.7771(4) 0.60123(12) 1.01813(18) 0.0353(9) Uani 1 d
H23A H 0.8082 0.5813 1.0509 0.053 Uiso 1 calc
H23B H 0.8474 0.6193 1.0041 0.053 Uiso 1 calc
H23C H 0.7427 0.5852 0.9816 0.053 Uiso 1 calc
C24 C 0.6769(3) 0.69869(10) 0.82558(15) 0.0194(7) Uani 1 d
H24 H 0.707 0.7282 0.8158 0.023 Uiso 1 calc
C25 C 0.7908(3) 0.66905(11) 0.81817(15) 0.0210(7) Uani 1 d
C26 C 0.9114(3) 0.68311(11) 0.83687(16) 0.0260(8) Uani 1 d
H26 H 0.9235 0.7118 0.8502 0.031 Uiso 1 calc
C27 C 1.0151(4) 0.65508(13) 0.83601(18) 0.0340(9) Uani 1 d
H27 H 1.0972 0.6649 0.8487 0.041 Uiso 1 calc
C28 C 0.9986(4) 0.61307(13) 0.81671(18) 0.0346(9) Uani 1 d
H28 H 1.0689 0.594 0.8166 0.042 Uiso 1 calc
C29 C 0.8797(4) 0.59924(12) 0.79771(18) 0.0334(9) Uani 1 d
H29 H 0.8679 0.5706 0.784 0.04 Uiso 1 calc
C30 C 0.7772(4) 0.62687(11) 0.79846(16) 0.0274(8) Uani 1 d
H30 H 0.6956 0.6168 0.7852 0.033 Uiso 1 calc
C31 C 0.5714(3) 0.68812(10) 0.77666(15) 0.0205(7) Uani 1 d
C32 C 0.4527(3) 0.67283(11) 0.79361(17) 0.0256(8) Uani 1 d
H32 H 0.4348 0.6678 0.8373 0.031 Uiso 1 calc
C33 C 0.3595(4) 0.66483(12) 0.74699(18) 0.0335(9) Uani 1 d
H33 H 0.2786 0.6544 0.7591 0.04 Uiso 1 calc
C34 C 0.3839(4) 0.67199(12) 0.68347(18) 0.0356(9) Uani 1 d
H34 H 0.3191 0.6677 0.652 0.043 Uiso 1 calc
C35 C 0.5038(4) 0.68557(12) 0.66599(17) 0.0352(9) Uani 1 d
H35 H 0.5224 0.6894 0.6221 0.042 Uiso 1 calc
C36 C 0.5965(4) 0.69363(11) 0.71177(16) 0.0270(8) Uani 1 d
H36 H 0.6782 0.703 0.6991 0.032 Uiso 1 calc
C37 C 0.2273(3) 0.74761(12) 0.85057(17) 0.0277(8) Uani 1 d
H37A H 0.252 0.7224 0.8756 0.042 Uiso 1 calc
H37B H 0.1921 0.7386 0.8091 0.042 Uiso 1 calc
H37C H 0.163 0.7638 0.8737 0.042 Uiso 1 calc
C38 C 0.3945(3) 0.78846(11) 0.75068(15) 0.0257(8) Uani 1 d
H38A H 0.319 0.8017 0.7311 0.039 Uiso 1 calc
H38B H 0.4087 0.7605 0.7312 0.039 Uiso 1 calc
H38C H 0.4688 0.8067 0.7437 0.039 Uiso 1 calc
C39 C 0.3300(3) 0.91139(11) 0.92318(17) 0.0267(8) Uani 1 d
H39A H 0.237 0.9114 0.9191 0.04 Uiso 1 calc
H39B H 0.3618 0.9406 0.919 0.04 Uiso 1 calc
H39C H 0.3552 0.9 0.9651 0.04 Uiso 1 calc
C40 C 0.3425(3) 0.90293(12) 0.78282(16) 0.0277(8) Uani 1 d
H40A H 0.3728 0.8862 0.7466 0.042 Uiso 1 calc
H40B H 0.3762 0.932 0.7803 0.042 Uiso 1 calc
H40C H 0.2493 0.9039 0.7816 0.042 Uiso 1 calc
C41 C 0.6387(3) 0.90873(10) 0.86968(14) 0.0161(6) Uani 1 d
C42 C 0.6756(3) 0.92545(10) 0.93002(14) 0.0158(6) Uani 1 d
C43 C 0.7483(3) 0.96261(10) 0.93419(14) 0.0176(7) Uani 1 d
H43 H 0.7703 0.9735 0.9752 0.021 Uiso 1 calc
C44 C 0.7898(3) 0.98431(10) 0.88011(15) 0.0183(7) Uani 1 d
C45 C 0.7597(3) 0.96606(10) 0.82124(14) 0.0186(7) Uani 1 d
H45 H 0.7896 0.9795 0.7837 0.022 Uiso 1 calc
C46 C 0.6878(3) 0.92905(10) 0.81495(14) 0.0163(6) Uani 1 d
C47 C 0.6526(3) 0.89853(10) 0.98966(14) 0.0170(6) Uani 1 d
H47 H 0.5676 0.8847 0.983 0.02 Uiso 1 calc
C48 C 0.7496(3) 0.86219(10) 0.99217(14) 0.0198(7) Uani 1 d
C49 C 0.8749(3) 0.86692(11) 0.97184(16) 0.0240(7) Uani 1 d
H49 H 0.904 0.8941 0.9583 0.029 Uiso 1 calc
C50 C 0.9569(4) 0.83233(12) 0.97132(18) 0.0316(9) Uani 1 d
H50 H 1.0418 0.8361 0.9575 0.038 Uiso 1 calc
C51 C 0.9169(4) 0.79225(13) 0.99065(17) 0.0325(9) Uani 1 d
H51 H 0.9731 0.7686 0.989 0.039 Uiso 1 calc
C52 C 0.7944(4) 0.78721(12) 1.01227(17) 0.0312(9) Uani 1 d
H52 H 0.7667 0.7601 1.0269 0.037 Uiso 1 calc
C53 C 0.7113(4) 0.82193(11) 1.01269(16) 0.0249(8) Uani 1 d
H53 H 0.627 0.8181 1.0273 0.03 Uiso 1 calc
C54 C 0.6437(3) 0.92374(10) 1.05205(14) 0.0178(7) Uani 1 d
C55 C 0.7213(3) 0.91492(11) 1.10450(15) 0.0227(7) Uani 1 d
H55 H 0.7876 0.8945 1.1008 0.027 Uiso 1 calc
C56 C 0.7033(3) 0.93562(12) 1.16267(15) 0.0268(8) Uani 1 d
H56 H 0.757 0.929 1.1983 0.032 Uiso 1 calc
C57 C 0.6086(3) 0.96542(12) 1.16886(16) 0.0280(8) Uani 1 d
H57 H 0.5955 0.9791 1.2087 0.034 Uiso 1 calc
C58 C 0.5321(3) 0.97543(11) 1.11634(16) 0.0265(8) Uani 1 d
H58 H 0.4678 0.9965 1.1199 0.032 Uiso 1 calc
C59 C 0.5496(3) 0.95468(11) 1.05885(16) 0.0236(7) Uani 1 d
H59 H 0.4963 0.9616 1.0233 0.028 Uiso 1 calc
C60 C 0.8752(4) 1.02371(12) 0.88435(17) 0.0302(9) Uani 1 d
C61 C 1.0114(4) 1.00971(18) 0.8709(2) 0.0630(16) Uani 1 d
H61A H 1.0381 0.9881 0.9023 0.094 Uiso 1 calc
H61B H 1.0683 1.0344 0.874 0.094 Uiso 1 calc
H61C H 1.0152 0.9976 0.8278 0.094 Uiso 1 calc
C62 C 0.8317(6) 1.05694(13) 0.8345(2) 0.0605(15) Uani 1 d
H62A H 0.8408 1.0451 0.7916 0.091 Uiso 1 calc
H62B H 0.8842 1.0826 0.8389 0.091 Uiso 1 calc
H62C H 0.7424 1.0643 0.8415 0.091 Uiso 1 calc
C63 C 0.8712(4) 1.04489(13) 0.94983(18) 0.0401(10) Uani 1 d
H63A H 0.783 1.0519 0.96 0.06 Uiso 1 calc
H63B H 0.9221 1.0711 0.9494 0.06 Uiso 1 calc
H63C H 0.906 1.0253 0.9822 0.06 Uiso 1 calc
C64 C 0.6785(3) 0.90586(10) 0.75070(14) 0.0183(7) Uani 1 d
H64 H 0.5938 0.8914 0.7493 0.022 Uiso 1 calc
C65 C 0.7787(3) 0.87062(10) 0.74921(15) 0.0195(7) Uani 1 d
C66 C 0.8973(3) 0.87411(11) 0.77971(16) 0.0246(7) Uani 1 d
H66 H 0.919 0.8997 0.8016 0.03 Uiso 1 calc
C67 C 0.9840(3) 0.84058(12) 0.77841(17) 0.0296(8) Uani 1 d
H67 H 1.0644 0.8435 0.7994 0.036 Uiso 1 calc
C68 C 0.9540(4) 0.80314(12) 0.74677(18) 0.0316(9) Uani 1 d
H68 H 1.0131 0.7802 0.7463 0.038 Uiso 1 calc
C69 C 0.8370(4) 0.79925(12) 0.71574(17) 0.0300(8) Uani 1 d
H69 H 0.816 0.7737 0.6936 0.036 Uiso 1 calc
C70 C 0.7505(3) 0.83274(11) 0.71699(16) 0.0246(7) Uani 1 d
H70 H 0.6707 0.8298 0.6955 0.03 Uiso 1 calc
C71 C 0.6820(3) 0.93549(10) 0.69247(14) 0.0199(7) Uani 1 d
C72 C 0.7800(4) 0.93604(15) 0.6506(2) 0.0489(12) Uani 1 d
H72 H 0.8511 0.9178 0.6577 0.059 Uiso 1 calc
C73 C 0.7774(5) 0.96305(17) 0.5973(2) 0.0649(16) Uani 1 d
H73 H 0.847 0.9629 0.569 0.078 Uiso 1 calc
C74 C 0.6779(4) 0.98925(13) 0.58545(18) 0.0398(10) Uani 1 d
H74 H 0.6746 1.0065 0.5481 0.048 Uiso 1 calc
C75 C 0.5822(5) 0.99029(16) 0.6286(2) 0.0574(14) Uani 1 d
H75 H 0.5134 1.0096 0.6225 0.069 Uiso 1 calc
C76 C 0.5842(4) 0.96352(16) 0.6812(2) 0.0558(14) Uani 1 d
H76 H 0.5158 0.9646 0.7102 0.067 Uiso 1 calc
C77 C 0.0965(5) 1.00392(16) 0.6788(2) 0.0600(14) Uani 1 d
H77A H 0.1004 0.9929 0.7231 0.072 Uiso 1 calc
H77B H 0.0564 0.9818 0.6515 0.072 Uiso 1 calc
C78 C 0.2285(5) 1.01205(17) 0.6565(2) 0.0549(13) Uani 1 d
H78A H 0.2746 0.9846 0.6538 0.066 Uiso 1 calc
H78B H 0.2739 1.0302 0.6882 0.066 Uiso 1 calc
C79 C 0.2301(5) 1.03372(17) 0.5921(2) 0.0578(13) Uani 1 d
H79A H 0.1954 1.0141 0.5592 0.069 Uiso 1 calc
H79B H 0.319 1.0406 0.581 0.069 Uiso 1 calc
C80 C 0.1517(5) 1.07449(16) 0.5925(3) 0.0595(13) Uani 1 d
H80A H 0.1912 1.0953 0.6223 0.071 Uiso 1 calc
H80B H 0.1502 1.0872 0.5493 0.071 Uiso 1 calc
C81 C 0.0180(5) 1.06513(16) 0.6127(3) 0.0603(13) Uani 1 d
H81A H -0.0307 1.0921 0.6143 0.072 Uiso 1 calc
H81B H -0.0236 1.0464 0.5806 0.072 Uiso 1 calc
C82 C 0.0146(6) 1.04389(18) 0.6769(3) 0.0690(16) Uani 1 d
H82A H -0.0743 1.0362 0.6867 0.083 Uiso 1 calc
H82B H 0.0454 1.0641 0.71 0.083 Uiso 1 calc

loop_
_atom_site_aniso_label
_atom_site_aniso_U_11
_atom_site_aniso_U_22
_atom_site_aniso_U_33
_atom_site_aniso_U_23
_atom_site_aniso_U_13
_atom_site_aniso_U_12
Pb 0.01789(6) 0.01534(6) 0.01863(6) 0.00001(5) -0.00262(4) -0.00109(5)
Si1 0.0205(5) 0.0189(5) 0.0172(4) -0.0001(4) -0.0031(4) -0.0033(4)
Si2 0.0180(4) 0.0167(4) 0.0212(5) -0.0013(4) -0.0026(4) -0.0005(4)
O 0.0183(11) 0.0200(12) 0.0244(12) -0.0014(10) -0.0013(9) -0.0018(10)
N1 0.0204(14) 0.0142(13) 0.0167(13) 0.0005(10) -0.0014(11) -0.0051(11)
N2 0.0181(13) 0.0141(13) 0.0164(13) -0.0017(10) -0.0031(10) -0.0006(11)
C1 0.0201(16) 0.0160(16) 0.0157(15) -0.0004(12) -0.0040(12) -0.0060(13)
C2 0.0205(16) 0.0183(16) 0.0167(16) -0.0024(12) -0.0001(13) -0.0030(14)
C3 0.0260(17) 0.0243(17) 0.0146(15) 0.0028(14) 0.0022(13) -0.0057(15)
C4 0.0237(17) 0.0203(17) 0.0213(17) 0.0023(13) -0.0032(14) -0.0039(14)
C5 0.0210(17) 0.0186(17) 0.0236(17) 0.0000(13) -0.0017(13) -0.0014(14)
C6 0.0191(16) 0.0176(16) 0.0172(16) -0.0027(12) -0.0002(13) -0.0071(13)
C7 0.0243(17) 0.0235(18) 0.0169(16) 0.0018(13) 0.0041(13) -0.0008(15)
C8 0.0251(18) 0.0255(18) 0.0187(17) -0.0006(14) 0.0065(14) -0.0074(15)
C9 0.035(2) 0.030(2) 0.031(2) -0.0029(16) 0.0078(17) -0.0022(17)
C10 0.051(3) 0.028(2) 0.044(2) -0.0080(18) 0.017(2) -0.0028(19)
C11 0.054(3) 0.035(2) 0.035(2) -0.0158(18) 0.018(2) -0.018(2)
C12 0.046(2) 0.043(3) 0.0202(18) -0.0019(16) 0.0063(17) -0.020(2)
C13 0.038(2) 0.0254(19) 0.0237(18) 0.0009(15) 0.0054(16) -0.0110(17)
C14 0.0197(17) 0.0303(19) 0.0174(16) 0.0043(14) -0.0032(13) -0.0018(15)
C15 0.0239(18) 0.034(2) 0.0213(17) 0.0052(15) -0.0031(14) 0.0005(16)
C16 0.0219(18) 0.053(3) 0.0249(19) 0.0076(18) 0.0001(15) -0.0004(19)
C17 0.029(2) 0.055(3) 0.035(2) 0.009(2) -0.0028(17) -0.018(2)
C18 0.042(2) 0.042(2) 0.042(2) -0.002(2) 0.0010(19) -0.017(2)
C19 0.034(2) 0.037(2) 0.030(2) -0.0044(16) 0.0059(17) -0.0082(18)
C20 0.032(2) 0.028(2) 0.0258(19) 0.0076(15) -0.0029(15) 0.0008(16)
C21 0.047(3) 0.055(3) 0.023(2) -0.0008(18) -0.0045(18) 0.020(2)
C22 0.046(3) 0.049(3) 0.069(3) 0.039(2) 0.001(2) -0.001(2)
C23 0.046(2) 0.030(2) 0.030(2) 0.0042(16) -0.0084(17) 0.0078(19)
C24 0.0240(17) 0.0161(16) 0.0181(16) -0.0007(12) -0.0006(13) -0.0020(14)
C25 0.0259(18) 0.0220(17) 0.0152(16) -0.0004(13) 0.0024(13) -0.0039(15)
C26 0.0289(19) 0.0241(19) 0.0248(18) -0.0015(14) -0.0017(15) -0.0077(16)
C27 0.0230(19) 0.042(2) 0.037(2) -0.0006(18) -0.0019(16) -0.0042(18)
C28 0.031(2) 0.036(2) 0.038(2) -0.0010(18) 0.0011(17) 0.0076(18)
C29 0.038(2) 0.027(2) 0.035(2) -0.0086(16) -0.0029(17) 0.0034(18)
C30 0.0304(19) 0.0259(19) 0.0258(19) -0.0061(15) -0.0006(15) -0.0039(16)
C31 0.0281(17) 0.0144(15) 0.0189(16) -0.0029(13) -0.0023(13) -0.0007(14)
C32 0.0305(19) 0.0248(18) 0.0215(17) -0.0012(14) -0.0029(15) -0.0036(16)
C33 0.034(2) 0.030(2) 0.036(2) -0.0076(17) -0.0060(17) -0.0086(18)
C34 0.047(2) 0.028(2) 0.031(2) -0.0087(16) -0.0158(18) -0.0059(19)
C35 0.055(3) 0.033(2) 0.0178(17) -0.0027(16) -0.0054(17) -0.004(2)
C36 0.035(2) 0.028(2) 0.0180(16) -0.0019(14) -0.0001(14) -0.0040(17)
C37 0.0243(18) 0.028(2) 0.0306(19) -0.0008(15) -0.0047(15) -0.0078(16)
C38 0.0297(19) 0.0258(19) 0.0214(17) 0.0009(14) -0.0076(14) 0.0012(16)
C39 0.0232(18) 0.0230(18) 0.034(2) -0.0050(15) -0.0009(15) 0.0022(15)
C40 0.0230(18) 0.030(2) 0.0300(19) 0.0065(15) -0.0064(15) -0.0009(16)
C41 0.0134(14) 0.0155(16) 0.0192(15) 0.0007(12) -0.0032(12) 0.0013(12)
C42 0.0170(15) 0.0145(16) 0.0159(15) 0.0003(12) -0.0028(12) 0.0029(13)
C43 0.0210(16) 0.0198(16) 0.0118(15) -0.0009(12) -0.0036(12) 0.0011(14)
C44 0.0192(16) 0.0174(16) 0.0184(16) -0.0018(13) 0.0004(13) -0.0010(13)
C45 0.0214(16) 0.0202(17) 0.0142(15) 0.0024(13) 0.0032(13) 0.0001(14)
C46 0.0164(15) 0.0180(16) 0.0144(15) -0.0029(12) -0.0010(12) 0.0031(13)
C47 0.0198(16) 0.0172(16) 0.0140(15) 0.0029(12) -0.0039(12) -0.0002(13)
C48 0.0261(18) 0.0189(17) 0.0141(15) 0.0005(12) -0.0050(13) 0.0016(14)
C49 0.0238(18) 0.0222(18) 0.0257(18) 0.0007(14) -0.0073(14) -0.0021(15)
C50 0.0259(19) 0.035(2) 0.033(2) -0.0006(17) -0.0082(16) 0.0054(17)
C51 0.039(2) 0.031(2) 0.0273(19) 0.0008(16) -0.0172(17) 0.0135(18)
C52 0.048(2) 0.0219(19) 0.0236(18) 0.0014(15) -0.0063(17) 0.0027(18)
C53 0.0301(19) 0.0235(18) 0.0208(17) 0.0034(14) -0.0053(14) -0.0011(15)
C54 0.0208(16) 0.0176(16) 0.0150(15) 0.0030(12) -0.0020(13) -0.0045(13)
C55 0.0246(17) 0.0217(17) 0.0218(17) 0.0043(14) -0.0032(14) -0.0004(15)
C56 0.034(2) 0.032(2) 0.0142(16) -0.0015(14) -0.0056(14) -0.0040(17)
C57 0.036(2) 0.028(2) 0.0202(17) -0.0031(15) 0.0034(15) -0.0054(17)
C58 0.0293(19) 0.0247(19) 0.0255(18) -0.0023(15) -0.0001(15) 0.0009(16)
C59 0.0273(18) 0.0212(18) 0.0220(17) 0.0021(14) -0.0043(14) 0.0000(15)
C60 0.040(2) 0.028(2) 0.0228(18) -0.0032(15) 0.0030(16) -0.0166(17)
C61 0.038(3) 0.088(4) 0.063(3) -0.031(3) 0.016(2) -0.037(3)
C62 0.122(5) 0.029(2) 0.031(2) 0.0071(18) -0.004(3) -0.032(3)
C63 0.061(3) 0.030(2) 0.030(2) -0.0069(17) 0.0038(19) -0.021(2)
C64 0.0211(16) 0.0187(16) 0.0152(15) -0.0007(13) 0.0008(13) 0.0001(14)
C65 0.0228(17) 0.0176(16) 0.0181(16) -0.0003(13) 0.0039(13) 0.0013(14)
C66 0.0255(18) 0.0198(17) 0.0284(19) -0.0017(14) 0.0009(15) -0.0012(15)
C67 0.0219(18) 0.035(2) 0.032(2) -0.0005(16) -0.0042(15) 0.0044(17)
C68 0.031(2) 0.028(2) 0.035(2) -0.0019(16) 0.0024(17) 0.0133(17)
C69 0.036(2) 0.0236(19) 0.031(2) -0.0075(15) 0.0028(16) 0.0036(16)
C70 0.0269(18) 0.0258(19) 0.0211(17) -0.0041(14) -0.0010(14) -0.0002(16)
C71 0.0255(17) 0.0204(17) 0.0138(15) -0.0025(13) -0.0025(13) 0.0018(14)
C72 0.041(2) 0.063(3) 0.044(2) 0.026(2) 0.018(2) 0.023(2)
C73 0.066(3) 0.078(4) 0.052(3) 0.038(3) 0.035(3) 0.032(3)
C74 0.053(3) 0.040(2) 0.026(2) 0.0128(17) 0.0039(19) 0.004(2)
C75 0.050(3) 0.067(3) 0.056(3) 0.034(3) 0.009(2) 0.031(3)
C76 0.051(3) 0.070(3) 0.048(3) 0.034(2) 0.023(2) 0.031(3)
C77 0.088(4) 0.054(3) 0.038(3) -0.002(2) 0.011(3) 0.013(3)
C78 0.064(3) 0.062(3) 0.039(3) 0.003(2) -0.003(2) 0.018(3)
C79 0.056(3) 0.070(4) 0.047(3) 0.007(3) 0.004(2) 0.009(3)
C80 0.059(3) 0.051(3) 0.068(3) 0.013(3) -0.012(3) 0.000(3)
C81 0.068(3) 0.045(3) 0.068(3) -0.001(3) -0.009(3) 0.012(3)
C82 0.080(4) 0.065(4) 0.062(3) -0.009(3) 0.013(3) 0.013(3)

loop_
_atom_type_symbol
_atom_type_description
_atom_type_scat_dispersion_real
_atom_type_scat_dispersion_imag
_atom_type_scat_source
C C 0.0033 0.0016 'International Tables Vol C Tables 4.2.6.8 and 6.1.1.4'
H H 0 0 'International Tables Vol C Tables 4.2.6.8 and 6.1.1.4'
N N 0.0061 0.0033 'International Tables Vol C Tables 4.2.6.8 and 6.1.1.4'
O O 0.0106 0.006 'International Tables Vol C Tables 4.2.6.8 and 6.1.1.4'
Si Si 0.0817 0.0704 'International Tables Vol C Tables 4.2.6.8 and 6.1.1.4'
Pb Pb -3.3944 10.1111 'International Tables Vol C Tables 4.2.6.8 and 6.1.1.4'

loop_
_exptl_crystal_face_index_h
_exptl_crystal_face_index_k
_exptl_crystal_face_index_l
_exptl_crystal_face_perp_dist
0 -37 16 0.0627
2 37 16 0.0791
2 11 28 0.0559
14 -7 4 0.0753
8 -29 -17 0.0705
-5 41 2 0.0847
-5 -22 -23 0.0627
-2 23 -25 0.045
-14 -13 -3 0.088
-13 11 -13 0.0766
-12 13 14 0.1027
-11 30 5 0.0977
12 -22 -10 0.0835
9 18 -21 0.0821
1 -17 -27 0.06
1 17 -27 0.0548
1 37 -16 0.0589
-1 15 28 0.0682
-1 -25 24 0.0409
0 -38 -16 0.0714
-12 0 -18 0.0739
0 37 -16 0.057
12 8 15 0.0669
11 -4 19 0.0646
-5 -9 -27 0.0559
4 -29 20 0.0621
-1 -36 -17 0.0639
-1 -11 -29 0.0499
14 12 -4 0.0799
14 -14 -4 0.0772
14 -3 -8 0.0804

loop_
_geom_angle_atom_site_label_1
_geom_angle_atom_site_label_2
_geom_angle_atom_site_label_3
_geom_angle
N2 Pb N1 97.12(9)
O Si1 N1 108.55(13)
O Si1 C38 105.76(14)
N1 Si1 C38 110.71(15)
O Si1 C37 106.70(15)
N1 Si1 C37 115.56(15)
C38 Si1 C37 109.04(16)
O Si2 N2 107.64(12)
O Si2 C39 107.57(14)
N2 Si2 C39 114.14(15)
O Si2 C40 109.02(15)
N2 Si2 C40 113.61(15)
C39 Si2 C40 104.64(17)
Si2 O Si1 134.87(14)
C1 N1 Si1 133.6(2)
C1 N1 Pb 110.60(19)
Si1 N1 Pb 115.57(13)
C41 N2 Si2 118.6(2)
C41 N2 Pb 112.87(18)
Si2 N2 Pb 128.48(14)
N1 C1 C2 122.5(3)
N1 C1 C6 121.0(3)
C2 C1 C6 116.5(3)
C3 C2 C1 120.0(3)
C3 C2 C7 117.2(3)
C1 C2 C7 122.7(3)
C4 C3 C2 123.6(3)
C4 C3 H3 118.2
C2 C3 H3 118.2
C3 C4 C5 116.1(3)
C3 C4 C20 120.5(3)
C5 C4 C20 123.4(3)
C4 C5 C6 122.9(3)
C4 C5 H5 118.6
C6 C5 H5 118.6
C5 C6 C1 120.6(3)
C5 C6 C24 119.0(3)
C1 C6 C24 120.3(3)
C2 C7 C8 114.5(3)
C2 C7 C14 111.3(3)
C8 C7 C14 110.8(3)
C2 C7 H7 106.6
C8 C7 H7 106.6
C14 C7 H7 106.6
C13 C8 C9 118.4(3)
C13 C8 C7 123.5(3)
C9 C8 C7 118.1(3)
C10 C9 C8 120.8(4)
C10 C9 H9 119.6
C8 C9 H9 119.6
C11 C10 C9 120.5(4)
C11 C10 H10 119.7
C9 C10 H10 119.7
C10 C11 C12 119.6(4)
C10 C11 H11 120.2
C12 C11 H11 120.2
C11 C12 C13 120.6(4)
C11 C12 H12 119.7
C13 C12 H12 119.7
C12 C13 C8 120.2(4)
C12 C13 H13 119.9
C8 C13 H13 119.9
C15 C14 C19 117.8(3)
C15 C14 C7 121.1(3)
C19 C14 C7 121.1(3)
C14 C15 C16 121.3(4)
C14 C15 H15 119.3
C16 C15 H15 119.3
C17 C16 C15 120.2(4)
C17 C16 H16 119.9
C15 C16 H16 119.9
C18 C17 C16 119.3(4)
C18 C17 H17 120.4
C16 C17 H17 120.4
C17 C18 C19 120.4(4)
C17 C18 H18 119.8
C19 C18 H18 119.8
C18 C19 C14 120.9(4)
C18 C19 H19 119.5
C14 C19 H19 119.5
C23 C20 C4 112.4(3)
C23 C20 C22 108.3(3)
C4 C20 C22 109.5(3)
C23 C20 C21 109.8(3)
C4 C20 C21 108.4(3)
C22 C20 C21 108.3(3)
C20 C21 H21A 109.5
C20 C21 H21B 109.5
H21A C21 H21B 109.5
C20 C21 H21C 109.5
H21A C21 H21C 109.5
H21B C21 H21C 109.5
C20 C22 H22A 109.5
C20 C22 H22B 109.5
H22A C22 H22B 109.5
C20 C22 H22C 109.5
H22A C22 H22C 109.5
H22B C22 H22C 109.5
C20 C23 H23A 109.5
C20 C23 H23B 109.5
H23A C23 H23B 109.5
C20 C23 H23C 109.5
H23A C23 H23C 109.5
H23B C23 H23C 109.5
C25 C24 C31 111.1(3)
C25 C24 C6 111.5(3)
C31 C24 C6 113.0(3)
C25 C24 H24 106.9
C31 C24 H24 106.9
C6 C24 H24 106.9
C30 C25 C26 118.2(3)
C30 C25 C24 122.1(3)
C26 C25 C24 119.4(3)
C25 C26 C27 120.2(3)
C25 C26 H26 119.9
C27 C26 H26 119.9
C28 C27 C26 120.4(4)
C28 C27 H27 119.8
C26 C27 H27 119.8
C29 C28 C27 119.5(4)
C29 C28 H28 120.3
C27 C28 H28 120.3
C28 C29 C30 120.2(4)
C28 C29 H29 119.9
C30 C29 H29 119.9
C29 C30 C25 121.5(3)
C29 C30 H30 119.3
C25 C30 H30 119.3
C32 C31 C36 118.4(3)
C32 C31 C24 123.1(3)
C36 C31 C24 118.5(3)
C31 C32 C33 120.5(3)
C31 C32 H32 119.8
C33 C32 H32 119.8
C34 C33 C32 120.5(4)
C34 C33 H33 119.7
C32 C33 H33 119.7
C33 C34 C35 119.3(4)
C33 C34 H34 120.4
C35 C34 H34 120.4
C36 C35 C34 120.5(3)
C36 C35 H35 119.7
C34 C35 H35 119.7
C35 C36 C31 120.7(3)
C35 C36 H36 119.6
C31 C36 H36 119.6
Si1 C37 H37A 109.5
Si1 C37 H37B 109.5
H37A C37 H37B 109.5
Si1 C37 H37C 109.5
H37A C37 H37C 109.5
H37B C37 H37C 109.5
Si1 C38 H38A 109.5
Si1 C38 H38B 109.5
H38A C38 H38B 109.5
Si1 C38 H38C 109.5
H38A C38 H38C 109.5
H38B C38 H38C 109.5
Si2 C39 H39A 109.5
Si2 C39 H39B 109.5
H39A C39 H39B 109.5
Si2 C39 H39C 109.5
H39A C39 H39C 109.5
H39B C39 H39C 109.5
Si2 C40 H40A 109.5
Si2 C40 H40B 109.5
H40A C40 H40B 109.5
Si2 C40 H40C 109.5
H40A C40 H40C 109.5
H40B C40 H40C 109.5
C46 C41 C42 117.2(3)
C46 C41 N2 121.7(3)
C42 C41 N2 121.0(3)
C43 C42 C41 120.4(3)
C43 C42 C47 120.2(3)
C41 C42 C47 118.7(3)
C42 C43 C44 122.3(3)
C42 C43 H43 118.9
C44 C43 H43 118.9
C45 C44 C43 116.7(3)
C45 C44 C60 120.6(3)
C43 C44 C60 122.5(3)
C46 C45 C44 122.9(3)
C46 C45 H45 118.6
C44 C45 H45 118.6
C45 C46 C41 120.3(3)
C45 C46 C64 120.4(3)
C41 C46 C64 118.6(3)
C48 C47 C42 109.0(2)
C48 C47 C54 113.9(3)
C42 C47 C54 115.1(3)
C48 C47 H47 106.1
C42 C47 H47 106.1
C54 C47 H47 106.1
C53 C48 C49 117.8(3)
C53 C48 C47 119.3(3)
C49 C48 C47 122.8(3)
C50 C49 C48 120.6(3)
C50 C49 H49 119.7
C48 C49 H49 119.7
C49 C50 C51 121.0(4)
C49 C50 H50 119.5
C51 C50 H50 119.5
C52 C51 C50 119.2(4)
C52 C51 H51 120.4
C50 C51 H51 120.4
C51 C52 C53 120.0(4)
C51 C52 H52 120
C53 C52 H52 120
C48 C53 C52 121.4(3)
C48 C53 H53 119.3
C52 C53 H53 119.3
C55 C54 C59 117.9(3)
C55 C54 C47 122.0(3)
C59 C54 C47 119.9(3)
C54 C55 C56 120.9(3)
C54 C55 H55 119.6
C56 C55 H55 119.6
C57 C56 C55 120.5(3)
C57 C56 H56 119.8
C55 C56 H56 119.8
C56 C57 C58 119.4(3)
C56 C57 H57 120.3
C58 C57 H57 120.3
C59 C58 C57 120.0(3)
C59 C58 H58 120
C57 C58 H58 120
C58 C59 C54 121.3(3)
C58 C59 H59 119.3
C54 C59 H59 119.3
C63 C60 C61 109.3(3)
C63 C60 C44 112.3(3)
C61 C60 C44 108.0(3)
C63 C60 C62 107.6(3)
C61 C60 C62 109.8(4)
C44 C60 C62 109.9(3)
C60 C61 H61A 109.5
C60 C61 H61B 109.5
H61A C61 H61B 109.5
C60 C61 H61C 109.5
H61A C61 H61C 109.5
H61B C61 H61C 109.5
C60 C62 H62A 109.5
C60 C62 H62B 109.5
H62A C62 H62B 109.5
C60 C62 H62C 109.5
H62A C62 H62C 109.5
H62B C62 H62C 109.5
C60 C63 H63A 109.5
C60 C63 H63B 109.5
H63A C63 H63B 109.5
C60 C63 H63C 109.5
H63A C63 H63C 109.5
H63B C63 H63C 109.5
C65 C64 C46 109.1(3)
C65 C64 C71 113.4(2)
C46 C64 C71 114.1(3)
C65 C64 H64 106.6
C46 C64 H64 106.6
C71 C64 H64 106.6
C70 C65 C66 118.0(3)
C70 C65 C64 119.0(3)
C66 C65 C64 123.0(3)
C67 C66 C65 120.8(3)
C67 C66 H66 119.6
C65 C66 H66 119.6
C68 C67 C66 120.4(3)
C68 C67 H67 119.8
C66 C67 H67 119.8
C67 C68 C69 119.5(3)
C67 C68 H68 120.2
C69 C68 H68 120.2
C68 C69 C70 120.0(3)
C68 C69 H69 120
C70 C69 H69 120
C69 C70 C65 121.2(3)
C69 C70 H70 119.4
C65 C70 H70 119.4
C72 C71 C76 117.0(3)
C72 C71 C64 123.1(3)
C76 C71 C64 119.9(3)
C71 C72 C73 121.0(4)
C71 C72 H72 119.5
C73 C72 H72 119.5
C74 C73 C72 121.3(4)
C74 C73 H73 119.3
C72 C73 H73 119.3
C73 C74 C75 118.1(4)
C73 C74 H74 121
C75 C74 H74 121
C74 C75 C76 120.7(4)
C74 C75 H75 119.7
C76 C75 H75 119.7
C71 C76 C75 121.9(4)
C71 C76 H76 119.1
C75 C76 H76 119.1
C78 C77 C82 112.3(4)
C78 C77 H77A 109.1
C82 C77 H77A 109.1
C78 C77 H77B 109.1
C82 C77 H77B 109.1
H77A C77 H77B 107.9
C77 C78 C79 112.3(4)
C77 C78 H78A 109.1
C79 C78 H78A 109.1
C77 C78 H78B 109.1
C79 C78 H78B 109.1
H78A C78 H78B 107.9
C78 C79 C80 111.1(4)
C78 C79 H79A 109.4
C80 C79 H79A 109.4
C78 C79 H79B 109.4
C80 C79 H79B 109.4
H79A C79 H79B 108
C81 C80 C79 110.3(4)
C81 C80 H80A 109.6
C79 C80 H80A 109.6
C81 C80 H80B 109.6
C79 C80 H80B 109.6
H80A C80 H80B 108.1
C82 C81 C80 112.0(5)
C82 C81 H81A 109.2
C80 C81 H81A 109.2
C82 C81 H81B 109.2
C80 C81 H81B 109.2
H81A C81 H81B 107.9
C81 C82 C77 111.6(4)
C81 C82 H82A 109.3
C77 C82 H82A 109.3
C81 C82 H82B 109.3
C77 C82 H82B 109.3
H82A C82 H82B 108

loop_
_geom_bond_atom_site_label_1
_geom_bond_atom_site_label_2
_geom_bond_distance
Pb N2 2.243(3)
Pb N1 2.276(3)
Si1 O 1.656(2)
Si1 N1 1.706(3)
Si1 C38 1.862(3)
Si1 C37 1.868(3)
Si2 O 1.640(2)
Si2 N2 1.726(3)
Si2 C39 1.861(3)
Si2 C40 1.874(3)
N1 C1 1.414(4)
N2 C41 1.427(4)
C1 C2 1.423(4)
C1 C6 1.425(4)
C2 C3 1.398(4)
C2 C7 1.523(4)
C3 C4 1.386(5)
C3 H3 0.95
C4 C5 1.389(4)
C4 C20 1.532(5)
C5 C6 1.398(5)
C5 H5 0.95
C6 C24 1.544(4)
C7 C8 1.534(5)
C7 C14 1.545(4)
C7 H7 1
C8 C13 1.396(5)
C8 C9 1.398(5)
C9 C10 1.384(5)
C9 H9 0.95
C10 C11 1.375(6)
C10 H10 0.95
C11 C12 1.383(6)
C11 H11 0.95
C12 C13 1.393(5)
C12 H12 0.95
C13 H13 0.95
C14 C15 1.386(5)
C14 C19 1.397(5)
C15 C16 1.389(5)
C15 H15 0.95
C16 C17 1.384(6)
C16 H16 0.95
C17 C18 1.380(6)
C17 H17 0.95
C18 C19 1.389(5)
C18 H18 0.95
C19 H19 0.95
C20 C23 1.525(5)
C20 C22 1.532(5)
C20 C21 1.537(5)
C21 H21A 0.98
C21 H21B 0.98
C21 H21C 0.98
C22 H22A 0.98
C22 H22B 0.98
C22 H22C 0.98
C23 H23A 0.98
C23 H23B 0.98
C23 H23C 0.98
C24 C25 1.525(5)
C24 C31 1.533(5)
C24 H24 1
C25 C30 1.392(5)
C25 C26 1.393(5)
C26 C27 1.400(5)
C26 H26 0.95
C27 C28 1.388(5)
C27 H27 0.95
C28 C29 1.376(5)
C28 H28 0.95
C29 C30 1.383(5)
C29 H29 0.95
C30 H30 0.95
C31 C32 1.388(5)
C31 C36 1.399(4)
C32 C33 1.394(5)
C32 H32 0.95
C33 C34 1.377(5)
C33 H33 0.95
C34 C35 1.386(6)
C34 H34 0.95
C35 C36 1.379(5)
C35 H35 0.95
C36 H36 0.95
C37 H37A 0.98
C37 H37B 0.98
C37 H37C 0.98
C38 H38A 0.98
C38 H38B 0.98
C38 H38C 0.98
C39 H39A 0.98
C39 H39B 0.98
C39 H39C 0.98
C40 H40A 0.98
C40 H40B 0.98
C40 H40C 0.98
C41 C46 1.416(4)
C41 C42 1.416(4)
C42 C43 1.395(4)
C42 C47 1.530(4)
C43 C44 1.397(4)
C43 H43 0.95
C44 C45 1.391(4)
C44 C60 1.528(5)
C45 C46 1.389(4)
C45 H45 0.95
C46 C64 1.531(4)
C47 C48 1.529(4)
C47 C54 1.531(4)
C47 H47 1
C48 C53 1.394(5)
C48 C49 1.399(5)
C49 C50 1.386(5)
C49 H49 0.95
C50 C51 1.388(5)
C50 H50 0.95
C51 C52 1.381(5)
C51 H51 0.95
C52 C53 1.396(5)
C52 H52 0.95
C53 H53 0.95
C54 C55 1.385(4)
C54 C59 1.395(5)
C55 C56 1.396(5)
C55 H55 0.95
C56 C57 1.373(5)
C56 H56 0.95
C57 C58 1.387(5)
C57 H57 0.95
C58 C59 1.383(5)
C58 H58 0.95
C59 H59 0.95
C60 C63 1.525(5)
C60 C61 1.528(6)
C60 C62 1.538(6)
C61 H61A 0.98
C61 H61B 0.98
C61 H61C 0.98
C62 H62A 0.98
C62 H62B 0.98
C62 H62C 0.98
C63 H63A 0.98
C63 H63B 0.98
C63 H63C 0.98
C64 C65 1.527(4)
C64 C71 1.534(4)
C64 H64 1
C65 C70 1.395(4)
C65 C66 1.396(5)
C66 C67 1.392(5)
C66 H66 0.95
C67 C68 1.382(5)
C67 H67 0.95
C68 C69 1.387(5)
C68 H68 0.95
C69 C70 1.389(5)
C69 H69 0.95
C70 H70 0.95
C71 C72 1.364(5)
C71 C76 1.370(5)
C72 C73 1.401(6)
C72 H72 0.95
C73 C74 1.350(6)
C73 H73 0.95
C74 C75 1.364(6)
C74 H74 0.95
C75 C76 1.384(6)
C75 H75 0.95
C76 H76 0.95
C77 C78 1.494(7)
C77 C82 1.520(7)
C77 H77A 0.99
C77 H77B 0.99
C78 C79 1.509(6)
C78 H78A 0.99
C78 H78B 0.99
C79 C80 1.521(7)
C79 H79A 0.99
C79 H79B 0.99
C80 C81 1.504(7)
C80 H80A 0.99
C80 H80B 0.99
C81 C82 1.501(7)
C81 H81A 0.99
C81 H81B 0.99
C82 H82A 0.99
C82 H82B 0.99
